data_7131154
loop_
_publ_author_name
'Humphreys, Joshua'
'Malagreca, Ferdinando'
'Hume, Paul A.'
'Davies, E. Stephen'
'Argent, Stephen P.'
'Bradshaw, Tracey D.'
'Amabilino, David B.'

_publ_section_title
;
 Highly electron deficient diketopyrrolopyrroles.
;
_journal_issue 12
_journal_name_full 'Chemical communications (Cambridge, England)'
_journal_page_first 1613
_journal_page_last 1616
_journal_paper_doi 10.1039/d2cc06770f
_journal_volume 59
_journal_year 2023
_chemical_formula_moiety '2(F6 P), C28 H36 N4 O2, 2(H2 O)'
_chemical_formula_sum 'C28 H40 F12 N4 O4 P2'
_chemical_formula_weight 786.58
_chemical_name_systematic '4,4'-(3,6-Dioxo-2,3,5,6-tetrahydropyrrolo[3,4-c]pyrrole-1,4-diyl)bis(1- hexylpyridin-1-ium)'
_space_group_crystal_system triclinic
_space_group_IT_number 2
_space_group_name_Hall '-P 1'
_space_group_name_H-M_alt 'P -1'
_atom_sites_solution_hydrogens mixed
_atom_sites_solution_primary dual
_atom_sites_solution_secondary difmap
_audit_creation_date 2021-11-23
_audit_creation_method
;
Olex2 1.5
(compiled 2021.10.07 svn.r9718050b for OlexSys, GUI svn.r6410)
;
_audit_update_record
;
2022-03-18 deposited with the CCDC.	2023-01-03 downloaded from the CCDC.
;
_cell_angle_alpha 94.465(7)
_cell_angle_beta 99.481(8)
_cell_angle_gamma 97.531(6)
_cell_formula_units_Z 2
_cell_length_a 9.2788(8)
_cell_length_b 9.8717(7)
_cell_length_c 19.406(2)
_cell_measurement_reflns_used 2265
_cell_measurement_temperature 120(2)
_cell_measurement_theta_max 74.0120
_cell_measurement_theta_min 4.6470
_cell_volume 1729.1(3)
_computing_cell_refinement
;
CrysAlisPro, Agilent Technologies,
Version 1.171.37.35 (release 13-08-2014 CrysAlis171 .NET)
(compiled Aug 13 2014,18:06:01)
;
_computing_data_collection
;
CrysAlisPro, Agilent Technologies,
Version 1.171.37.35 (release 13-08-2014 CrysAlis171 .NET)
(compiled Aug 13 2014,18:06:01)
;
_computing_data_reduction
;
CrysAlisPro, Agilent Technologies,
Version 1.171.37.35 (release 13-08-2014 CrysAlis171 .NET)
(compiled Aug 13 2014,18:06:01)
;
_computing_molecular_graphics 'Olex2 1.5 (Dolomanov et al., 2009)'
_computing_publication_material 'Olex2 1.5 (Dolomanov et al., 2009)'
_computing_structure_refinement 'SHELXL 2018/3 (Sheldrick, 2015)'
_computing_structure_solution 'SHELXT  (Sheldrick, 2015)'
_diffrn_ambient_environment 'N2 gas'
_diffrn_ambient_temperature 120(2)
_diffrn_crystal_treatment 'flash frozen in gaseous N2'
_diffrn_detector 'CCD plate'
_diffrn_detector_area_resol_mean 10.3613
_diffrn_detector_type Atlas
_diffrn_measured_fraction_theta_full 0.999
_diffrn_measured_fraction_theta_max 0.999
_diffrn_measurement_details
;
#__ type_ start__ end____ width___ exp.time_
  1 omega -109.00  -12.00   1.0000   60.0000
omega____ theta____ kappa____ phi______ frames
    -      -38.5000  -57.0000 -180.0000 97

#__ type_ start__ end____ width___ exp.time_
  2 omega  -50.00   34.00   1.0000   60.0000
omega____ theta____ kappa____ phi______ frames
    -      -38.5000   38.0000  120.0000 84

#__ type_ start__ end____ width___ exp.time_
  3 omega  -65.00   32.00   1.0000   60.0000
omega____ theta____ kappa____ phi______ frames
    -      -38.5000   57.0000  -30.0000 97

#__ type_ start__ end____ width___ exp.time_
  4 omega   23.00   98.00   1.0000   60.0000
omega____ theta____ kappa____ phi______ frames
    -       43.3152 -125.0000  120.0000 75

#__ type_ start__ end____ width___ exp.time_
  5 omega    1.00   83.00   1.0000   60.0000
omega____ theta____ kappa____ phi______ frames
    -       43.3152  -99.0000   30.0000 82

#__ type_ start__ end____ width___ exp.time_
  6 omega   82.00  177.00   1.0000  240.0000
omega____ theta____ kappa____ phi______ frames
    -      106.1322   45.0000  150.0000 95

#__ type_ start__ end____ width___ exp.time_
  7 omega   94.00  178.00   1.0000  240.0000
omega____ theta____ kappa____ phi______ frames
    -      106.1322  125.0000  -30.0000 84

#__ type_ start__ end____ width___ exp.time_
  8 omega   35.00   98.00   1.0000  240.0000
omega____ theta____ kappa____ phi______ frames
    -      106.1322  -45.0000  -30.0000 63

#__ type_ start__ end____ width___ exp.time_
  9 omega   25.00  109.00   1.0000  240.0000
omega____ theta____ kappa____ phi______ frames
    -      106.1322  -95.0000    0.0000 84

#__ type_ start__ end____ width___ exp.time_
 10 omega   82.00  177.00   1.0000  240.0000
omega____ theta____ kappa____ phi______ frames
    -      106.1322   45.0000   60.0000 95

#__ type_ start__ end____ width___ exp.time_
 11 omega   31.00   91.00   1.0000  240.0000
omega____ theta____ kappa____ phi______ frames
    -      106.1322  -30.0000  150.0000 60

#__ type_ start__ end____ width___ exp.time_
 12 omega   25.00  109.00   1.0000  240.0000
omega____ theta____ kappa____ phi______ frames
    -      106.1322  -95.0000   90.0000 84

#__ type_ start__ end____ width___ exp.time_
 13 omega   35.00   98.00   1.0000  240.0000
omega____ theta____ kappa____ phi______ frames
    -      106.1322  -45.0000   60.0000 63

#__ type_ start__ end____ width___ exp.time_
 14 omega   35.00   98.00   1.0000  240.0000
omega____ theta____ kappa____ phi______ frames
    -      106.1322  -45.0000 -150.0000 63

#__ type_ start__ end____ width___ exp.time_
 15 omega   82.00  177.00   1.0000  240.0000
omega____ theta____ kappa____ phi______ frames
    -      106.1322   45.0000  -30.0000 95

#__ type_ start__ end____ width___ exp.time_
 16 omega   25.00  109.00   1.0000  240.0000
omega____ theta____ kappa____ phi______ frames
    -      106.1322  -95.0000  -90.0000 84

#__ type_ start__ end____ width___ exp.time_
 17 omega   35.00  121.00   1.0000  240.0000
omega____ theta____ kappa____ phi______ frames
    -      106.1322 -125.0000 -150.0000 86

#__ type_ start__ end____ width___ exp.time_
 18 omega   31.00   90.00   1.0000  240.0000
omega____ theta____ kappa____ phi______ frames
    -      106.1322  -30.0000  -60.0000 59

#__ type_ start__ end____ width___ exp.time_
 19 omega   75.00  175.00   1.0000  240.0000
omega____ theta____ kappa____ phi______ frames
    -      106.1322   77.0000   90.0000 100
;
_diffrn_measurement_device 'four-circle diffractometer'
_diffrn_measurement_device_type 'SuperNova, Dual, Cu at zero, Atlas'
_diffrn_measurement_method '\w scans'
_diffrn_measurement_specimen_support 'MiTeGen micromount'
_diffrn_orient_matrix_UB_11 -0.0418636000
_diffrn_orient_matrix_UB_12 0.0372576000
_diffrn_orient_matrix_UB_13 -0.0756192000
_diffrn_orient_matrix_UB_21 0.0105648000
_diffrn_orient_matrix_UB_22 -0.1476847000
_diffrn_orient_matrix_UB_23 -0.0286444000
_diffrn_orient_matrix_UB_31 -0.1645918000
_diffrn_orient_matrix_UB_32 -0.0428915000
_diffrn_orient_matrix_UB_33 0.0025919000
_diffrn_radiation_monochromator mirror
_diffrn_radiation_probe x-ray
_diffrn_radiation_type 'Cu K\a'
_diffrn_radiation_wavelength 1.54184
_diffrn_reflns_av_R_equivalents 0.0994
_diffrn_reflns_av_unetI/netI 0.1210
_diffrn_reflns_Laue_measured_fraction_full 0.999
_diffrn_reflns_Laue_measured_fraction_max 0.999
_diffrn_reflns_limit_h_max 9
_diffrn_reflns_limit_h_min -11
_diffrn_reflns_limit_k_max 11
_diffrn_reflns_limit_k_min -11
_diffrn_reflns_limit_l_max 23
_diffrn_reflns_limit_l_min -22
_diffrn_reflns_number 16104
_diffrn_reflns_point_group_measured_fraction_full 0.999
_diffrn_reflns_point_group_measured_fraction_max 0.999
_diffrn_reflns_theta_full 67.398
_diffrn_reflns_theta_max 67.398
_diffrn_reflns_theta_min 4.542
_diffrn_source 'sealed X-ray tube'
_diffrn_source_type 'SuperNova (Cu) X-ray Source'
_exptl_absorpt_coefficient_mu 2.104
_exptl_absorpt_correction_T_max 0.993
_exptl_absorpt_correction_T_min 0.953
_exptl_absorpt_correction_type gaussian
_exptl_absorpt_process_details
;
CrysAlisPro, Agilent Technologies,
Version 1.171.37.35 (release 13-08-2014 CrysAlis171 .NET)
(compiled Aug 13 2014,18:06:01)
Numerical absorption correction based on gaussian integration over
			a multifaceted crystal model
Empirical absorption correction using spherical harmonics,
 implemented in SCALE3 ABSPACK scaling algorithm.
;
_exptl_crystal_colour 'clear reddish violet'
_exptl_crystal_colour_lustre clear
_exptl_crystal_colour_modifier reddish
_exptl_crystal_colour_primary violet
_exptl_crystal_density_diffrn 1.511
_exptl_crystal_description plate
_exptl_crystal_F_000 812
_exptl_crystal_preparation 'obtained by evaporation from a concentrated water: methyl ethyl ketone solution'
_exptl_crystal_recrystallization_method 'Re-crystallisation from solvent: water, methylethylketone'
_exptl_crystal_size_max 0.1867
_exptl_crystal_size_mid 0.1079
_exptl_crystal_size_min 0.0199
_refine_diff_density_max 1.078
_refine_diff_density_min -0.563
_refine_diff_density_rms 0.096
_refine_ls_extinction_method none
_refine_ls_goodness_of_fit_ref 1.019
_refine_ls_hydrogen_treatment mixed
_refine_ls_matrix_type full
_refine_ls_number_parameters 471
_refine_ls_number_reflns 6212
_refine_ls_number_restraints 361
_refine_ls_restrained_S_all 1.025
_refine_ls_R_factor_all 0.1444
_refine_ls_R_factor_gt 0.0867
_refine_ls_shift/su_max 0.004
_refine_ls_shift/su_mean 0.000
_refine_ls_structure_factor_coef Fsqd
_refine_ls_weighting_details 'w=1/[\s^2^(Fo^2^)+(0.1246P)^2^] where P=(Fo^2^+2Fc^2^)/3'
_refine_ls_weighting_scheme calc
_refine_ls_wR_factor_gt 0.2142
_refine_ls_wR_factor_ref 0.2587
_reflns_Friedel_coverage 0.000
_reflns_number_gt 3507
_reflns_number_total 6212
_reflns_threshold_expression 'I > 2\s(I)'
_cod_data_source_file d2cc06770f2.cif
_cod_data_source_block 4-2-2PF6
_cod_depositor_comments 'Adding full bibliography for 7131154--7131156.cif.'
_cod_database_code 7131154
_nottingham_internal_coll_name OJHALI
_nottingham_internal_coll_number 15784
_nottingham_internal_coll_client JH/DBA
_nottingham_internal_coll_type custom
_nottingham_internal_coll_frame_method 'omega scans'
_nottingham_internal_coll_frame_time '60.0000, 240.0000'
_nottingham_internal_coll_frame_width 1.0000
_nottingham_internal_coll_user pcxjh6
_nottingham_internal_coll_date 17/03/2016
_nottingham_internal_coll_location NOTTS
_nottingham_internal_coll_instrument 'SN, XDA 017/09'
_nottingham_internal_process_date 21/03/2016
_nottingham_internal_process_user pcxjh6
_nottingham_internal_solution_date 21/03/2016
_nottingham_internal_solution_user pcxjh6
_nottingham_internal_refinement_date 23/11/2021
_nottingham_internal_refinement_user pcxjh6/pczspa
_nottingham_internal_validation_date 23/11/2021
_nottingham_internal_validation_user pczspa
_nottingham_internal_archive_date 23/11/2021
_shelx_shelxl_version_number 2018/3
_chemical_oxdiff_formula 'C28 H36 N4 O2 P2 F12'
_chemical_oxdiff_usercomment 'OJHALI #15784 JHpyridiniumhexyl IN FOMBLIN FILM ON MICROMOUNT FOR JH/DBA'
_shelx_space_group_comment
;
The symmetry employed for this shelxl refinement is uniquely defined
by the following loop, which should always be used as a source of
symmetry information in preference to the above space-group names.
They are only intended as comments.
;
_shelx_estimated_absorpt_t_max 0.959
_shelx_estimated_absorpt_t_min 0.695
_olex2_refinement_description
;
1. Fixed Uiso
 At 1.2 times of:
  All C(H) groups, All C(H,H) groups
 At 1.5 times of:
  All C(H,H,H) groups, All N(H) groups, All O(H,H) groups
2. Restrained distances
 O4-H4A
 0.84 with sigma of 0.02
 N2-H2 = N1-H1
 0.88 with sigma of 0.02
 H4A-H4B
 1.32 with sigma of 0.02
 O4-H4B
 0.84 with sigma of 0.02
 O3-H3A
 0.84 with sigma of 0.02
 H3B-H3A
 1.32 with sigma of 0.02
3. Uiso/Uaniso restraints and constraints
P1 \\sim F1 \\sim F2 \\sim F3 \\sim F4 \\sim F5 \\sim F6 \\sim P2 \\sim F7
\\sim F8 \\sim F9 \\sim F10 \\sim F11 \\sim F12: within 3A with sigma of 0.02
and sigma for terminal atoms of 0.04 within 3A
Uanis(F4) \\sim Ueq, Uanis(F6) \\sim Ueq: with sigma of 0.005 and sigma for
terminal atoms of 0.01
4. Rigid body (RIGU) restrains
 P1, F1, F2, F3, F4, F5, F6, P2, F7, F8, F9, F10, F11, F12
 with sigma for 1-2 distances of 0.004 and sigma for 1-3 distances of 0.004
5.a Secondary CH2 refined with riding coordinates:
 C10(H10A,H10B), C11(H11A,H11B), C12(H12A,H12B), C13(H13A,H13B), C14(H14A,
 H14B), C23(H23A,H23B), C24(H24A,H24B), C25(H25A,H25B), C26(H26A,H26B),
 C27(H27A,H27B)
5.b Aromatic/amide H refined with riding coordinates:
 C6(H6), C7(H7), C8(H8), C9(H9), C19(H19), C20(H20), C21(H21), C22(H22)
5.c Idealised Me refined as rotating group:
 C15(H15A,H15B,H15C), C28(H28A,H28B,H28C)
;
_smtbx_masks_void_probe_radius 1.2
_smtbx_masks_void_truncation_radius 1.2
_olex2_exptl_crystal_mounting_method 'in fomblin film on a micromount'
_olex2_submission_original_sample_id OJHALI
_olex2_submission_special_instructions 'No special instructions were received'

loop_
_space_group_symop_operation_xyz
'x, y, z'
'-x, -y, -z'

loop_
_atom_site_label
_atom_site_type_symbol
_atom_site_fract_x
_atom_site_fract_y
_atom_site_fract_z
_atom_site_U_iso_or_equiv
_atom_site_adp_type
_atom_site_occupancy
_atom_site_site_symmetry_order
_atom_site_calc_flag
_atom_site_refinement_flags_posn
_atom_site_refinement_flags_adp
_atom_site_refinement_flags_occupancy
_atom_site_disorder_assembly
_atom_site_disorder_group
P1 P 0.08866(17) 0.23574(15) 0.71815(11) 0.0448(5) Uani 1 1 d . U . . .
F1 F 0.2141(4) 0.3467(4) 0.7023(3) 0.0632(12) Uani 1 1 d . U . . .
F2 F 0.1071(6) 0.3120(6) 0.7948(3) 0.0767(13) Uani 1 1 d . U . . .
F3 F 0.2117(4) 0.1444(4) 0.7468(3) 0.0692(13) Uani 1 1 d . U . . .
F4 F 0.0715(6) 0.1586(7) 0.6424(4) 0.108(2) Uani 1 1 d . U . . .
F5 F -0.0323(4) 0.3284(4) 0.6919(3) 0.0647(12) Uani 1 1 d . U . . .
F6 F -0.0381(5) 0.1261(5) 0.7343(4) 0.0970(19) Uani 1 1 d . U . . .
C1 C 0.1835(6) 0.0697(5) 1.0294(3) 0.0288(11) Uani 1 1 d . . . . .
N1 N 0.2751(5) 0.0657(4) 0.9798(2) 0.0294(10) Uani 1 1 d D . . . .
H1 H 0.308(7) -0.006(5) 0.962(3) 0.044 Uiso 1 1 d D U . . .
O1 O 0.1360(4) -0.0331(4) 1.0568(2) 0.0341(9) Uani 1 1 d . . . . .
O2 O 0.2655(5) 0.5316(4) 0.9747(2) 0.0383(10) Uani 1 1 d . . . . .
N2 N 0.1351(5) 0.4342(4) 1.0553(3) 0.0309(10) Uani 1 1 d D . . . .
H2 H 0.125(8) 0.518(3) 1.072(4) 0.046 Uiso 1 1 d D U . . .
C2 C 0.1611(6) 0.2131(5) 1.0386(3) 0.0282(11) Uani 1 1 d . . . . .
N3 N 0.5852(5) 0.2695(5) 0.8078(3) 0.0335(10) Uani 1 1 d . . . . .
C3 C 0.2396(6) 0.2848(5) 0.9923(3) 0.0277(11) Uani 1 1 d . . . . .
N4 N -0.1019(5) 0.2484(5) 1.2543(3) 0.0322(10) Uani 1 1 d . . . . .
C4 C 0.3106(6) 0.1963(5) 0.9579(3) 0.0284(11) Uani 1 1 d . . . . .
C5 C 0.4078(6) 0.2186(6) 0.9067(3) 0.0297(11) Uani 1 1 d . . . . .
C6 C 0.4287(7) 0.3480(6) 0.8819(3) 0.0395(14) Uani 1 1 d . . . . .
H6 H 0.382297 0.420390 0.899436 0.047 Uiso 1 1 calc R U . . .
C7 C 0.5156(7) 0.3696(6) 0.8327(3) 0.0379(13) Uani 1 1 d . . . . .
H7 H 0.527695 0.457069 0.815447 0.046 Uiso 1 1 calc R U . . .
C8 C 0.5688(6) 0.1451(6) 0.8321(3) 0.0371(13) Uani 1 1 d . . . . .
H8 H 0.618551 0.075060 0.814795 0.044 Uiso 1 1 calc R U . . .
C9 C 0.4817(6) 0.1183(6) 0.8811(3) 0.0359(13) Uani 1 1 d . . . . .
H9 H 0.471984 0.030187 0.897798 0.043 Uiso 1 1 calc R U . . .
C10 C 0.6759(7) 0.2966(6) 0.7530(3) 0.0384(13) Uani 1 1 d . . . . .
H10A H 0.744955 0.228289 0.752343 0.046 Uiso 1 1 calc R U . . .
H10B H 0.735367 0.388857 0.764672 0.046 Uiso 1 1 calc R U . . .
C11 C 0.5818(7) 0.2895(6) 0.6806(3) 0.0398(14) Uani 1 1 d . . . . .
H11A H 0.645558 0.321889 0.647197 0.048 Uiso 1 1 calc R U . . .
H11B H 0.507437 0.352479 0.682383 0.048 Uiso 1 1 calc R U . . .
C12 C 0.5026(7) 0.1459(6) 0.6532(3) 0.0393(13) Uani 1 1 d . . . . .
H12A H 0.436879 0.113961 0.685844 0.047 Uiso 1 1 calc R U . . .
H12B H 0.576484 0.082270 0.651962 0.047 Uiso 1 1 calc R U . . .
C13 C 0.4111(7) 0.1417(6) 0.5796(3) 0.0398(13) Uani 1 1 d . . . . .
H13A H 0.335804 0.203664 0.581190 0.048 Uiso 1 1 calc R U . . .
H13B H 0.476550 0.175818 0.547326 0.048 Uiso 1 1 calc R U . . .
C14 C 0.3345(8) -0.0025(7) 0.5512(4) 0.0505(16) Uani 1 1 d . . . . .
H14A H 0.274488 -0.038834 0.585236 0.061 Uiso 1 1 calc R U . . .
H14B H 0.410344 -0.062935 0.546927 0.061 Uiso 1 1 calc R U . . .
C15 C 0.2344(9) -0.0075(9) 0.4796(5) 0.064(2) Uani 1 1 d . . . . .
H15A H 0.291066 0.035572 0.446642 0.096 Uiso 1 1 calc R U . . .
H15B H 0.151302 0.042084 0.484692 0.096 Uiso 1 1 calc R U . . .
H15C H 0.196839 -0.103341 0.461627 0.096 Uiso 1 1 calc R U . . .
C16 C 0.2213(6) 0.4307(6) 1.0028(3) 0.0311(12) Uani 1 1 d . . . . .
C17 C 0.0993(6) 0.3050(5) 1.0774(3) 0.0292(11) Uani 1 1 d . . . . .
C18 C 0.0196(6) 0.2853(5) 1.1353(3) 0.0301(12) Uani 1 1 d . . . . .
C19 C -0.0316(6) 0.3930(5) 1.1695(3) 0.0316(12) Uani 1 1 d . . . . .
H19 H -0.024897 0.480514 1.152121 0.038 Uiso 1 1 calc R U . . .
C20 C -0.0924(6) 0.3724(6) 1.2291(3) 0.0356(13) Uani 1 1 d . . . . .
H20 H -0.127810 0.446157 1.252389 0.043 Uiso 1 1 calc R U . . .
C21 C -0.0579(7) 0.1418(6) 1.2195(4) 0.0403(14) Uani 1 1 d . . . . .
H21 H -0.068809 0.054292 1.236758 0.048 Uiso 1 1 calc R U . . .
C22 C 0.0015(6) 0.1559(6) 1.1605(3) 0.0356(13) Uani 1 1 d . . . . .
H22 H 0.030378 0.078984 1.136608 0.043 Uiso 1 1 calc R U . . .
C23 C -0.1534(7) 0.2292(6) 1.3222(3) 0.0401(14) Uani 1 1 d . . . . .
H23A H -0.212929 0.137333 1.318988 0.048 Uiso 1 1 calc R U . . .
H23B H -0.217100 0.299037 1.331434 0.048 Uiso 1 1 calc R U . . .
C24 C -0.0232(7) 0.2422(6) 1.3824(3) 0.0410(14) Uani 1 1 d . . . . .
H24A H 0.044928 0.178545 1.370210 0.049 Uiso 1 1 calc R U . . .
H24B H -0.060197 0.212534 1.424673 0.049 Uiso 1 1 calc R U . . .
C25 C 0.0635(7) 0.3860(6) 1.4005(3) 0.0409(14) Uani 1 1 d . . . . .
H25A H 0.114705 0.410203 1.361309 0.049 Uiso 1 1 calc R U . . .
H25B H -0.006199 0.452322 1.405728 0.049 Uiso 1 1 calc R U . . .
C26 C 0.1762(7) 0.3989(7) 1.4673(4) 0.0441(15) Uani 1 1 d . . . . .
H26A H 0.252459 0.340478 1.460072 0.053 Uiso 1 1 calc R U . . .
H26B H 0.126754 0.363732 1.505219 0.053 Uiso 1 1 calc R U . . .
C27 C 0.2515(8) 0.5455(7) 1.4910(4) 0.0500(16) Uani 1 1 d . . . . .
H27A H 0.175304 0.604826 1.496928 0.060 Uiso 1 1 calc R U . . .
H27B H 0.304224 0.579833 1.453960 0.060 Uiso 1 1 calc R U . . .
C28 C 0.3610(8) 0.5562(8) 1.5599(4) 0.0536(17) Uani 1 1 d . . . . .
H28A H 0.440473 0.502776 1.553340 0.080 Uiso 1 1 calc R U . . .
H28B H 0.309903 0.520132 1.596399 0.080 Uiso 1 1 calc R U . . .
H28C H 0.402966 0.652677 1.574063 0.080 Uiso 1 1 calc R U . . .
P2 P 0.44909(16) 0.25528(14) 1.22195(9) 0.0393(4) Uani 1 1 d . U . . .
F7 F 0.5748(4) 0.3800(4) 1.2559(2) 0.0519(10) Uani 1 1 d . U . . .
F8 F 0.5693(4) 0.1609(4) 1.2113(2) 0.0585(11) Uani 1 1 d . U . . .
F9 F 0.4506(5) 0.3078(5) 1.1471(2) 0.0629(11) Uani 1 1 d . U . . .
F10 F 0.4475(5) 0.2067(5) 1.2995(2) 0.0673(12) Uani 1 1 d . U . . .
F11 F 0.3266(4) 0.3529(4) 1.2340(2) 0.0552(10) Uani 1 1 d . U . . .
F12 F 0.3207(4) 0.1341(4) 1.1902(3) 0.0624(12) Uani 1 1 d . U . . .
O3 O 0.3564(5) -0.1951(4) 0.9418(3) 0.0406(10) Uani 1 1 d D . . . .
H3A H 0.384(8) -0.228(7) 0.905(3) 0.061 Uiso 1 1 d D U . . .
H3B H 0.328(8) -0.259(9) 0.961(3) 0.061 Uiso 1 1 d D U . . .
O4 O 0.0837(5) 0.7020(4) 1.1031(2) 0.0368(9) Uani 1 1 d D . . . .
H4A H 0.106(8) 0.781(3) 1.091(3) 0.055 Uiso 1 1 d D U . . .
H4B H 0.052(8) 0.718(6) 1.141(2) 0.055 Uiso 1 1 d D U . . .

loop_
_atom_site_aniso_label
_atom_site_aniso_U_11
_atom_site_aniso_U_22
_atom_site_aniso_U_33
_atom_site_aniso_U_23
_atom_site_aniso_U_13
_atom_site_aniso_U_12
P1 0.0317(8) 0.0232(7) 0.0852(13) 0.0091(7) 0.0217(8) 0.0083(6)
F1 0.048(2) 0.051(2) 0.097(3) 0.024(2) 0.026(2) 0.0035(18)
F2 0.081(3) 0.093(4) 0.072(3) 0.023(2) 0.028(2) 0.041(3)
F3 0.041(2) 0.038(2) 0.138(4) 0.021(2) 0.028(2) 0.0200(17)
F4 0.074(3) 0.124(5) 0.112(4) -0.047(4) -0.003(3) 0.027(3)
F5 0.047(2) 0.045(2) 0.109(4) 0.027(2) 0.017(2) 0.0176(18)
F6 0.043(2) 0.046(2) 0.222(6) 0.052(3) 0.050(3) 0.0207(19)
C1 0.028(3) 0.025(3) 0.034(3) 0.007(2) 0.001(2) 0.008(2)
N1 0.031(2) 0.021(2) 0.038(3) 0.0063(18) 0.0084(19) 0.0068(18)
O1 0.037(2) 0.0195(18) 0.048(2) 0.0093(16) 0.0128(17) 0.0041(15)
O2 0.050(2) 0.0216(19) 0.049(2) 0.0106(17) 0.0211(19) 0.0097(17)
N2 0.035(2) 0.019(2) 0.042(3) 0.0096(18) 0.008(2) 0.0119(18)
C2 0.029(3) 0.022(3) 0.034(3) 0.008(2) 0.005(2) 0.006(2)
N3 0.034(3) 0.030(2) 0.040(3) 0.0091(19) 0.009(2) 0.0118(19)
C3 0.031(3) 0.023(3) 0.031(3) 0.005(2) 0.005(2) 0.010(2)
N4 0.029(2) 0.030(2) 0.043(3) 0.011(2) 0.012(2) 0.0093(19)
C4 0.027(3) 0.024(3) 0.034(3) 0.007(2) 0.000(2) 0.007(2)
C5 0.030(3) 0.032(3) 0.030(3) 0.008(2) 0.004(2) 0.009(2)
C6 0.046(3) 0.028(3) 0.049(4) 0.006(2) 0.012(3) 0.015(2)
C7 0.042(3) 0.029(3) 0.048(4) 0.014(2) 0.013(3) 0.011(2)
C8 0.039(3) 0.032(3) 0.045(3) 0.008(2) 0.011(3) 0.015(2)
C9 0.041(3) 0.030(3) 0.041(3) 0.009(2) 0.008(3) 0.014(2)
C10 0.038(3) 0.032(3) 0.048(4) 0.009(2) 0.015(3) 0.007(2)
C11 0.040(3) 0.038(3) 0.048(4) 0.011(3) 0.019(3) 0.015(3)
C12 0.041(3) 0.040(3) 0.039(3) 0.008(2) 0.009(3) 0.009(3)
C13 0.042(3) 0.037(3) 0.043(3) 0.010(3) 0.011(3) 0.006(3)
C14 0.055(4) 0.052(4) 0.044(4) 0.008(3) 0.008(3) 0.007(3)
C15 0.054(4) 0.065(5) 0.066(5) 0.006(4) 0.003(4) -0.002(4)
C16 0.028(3) 0.029(3) 0.037(3) 0.006(2) 0.005(2) 0.008(2)
C17 0.026(3) 0.020(2) 0.043(3) 0.007(2) 0.005(2) 0.008(2)
C18 0.022(3) 0.026(3) 0.044(3) 0.012(2) 0.003(2) 0.006(2)
C19 0.037(3) 0.022(3) 0.040(3) 0.011(2) 0.012(2) 0.008(2)
C20 0.037(3) 0.027(3) 0.046(3) 0.007(2) 0.008(3) 0.012(2)
C21 0.041(3) 0.027(3) 0.061(4) 0.019(3) 0.018(3) 0.015(2)
C22 0.040(3) 0.022(3) 0.052(4) 0.014(2) 0.017(3) 0.016(2)
C23 0.041(3) 0.039(3) 0.047(4) 0.014(3) 0.015(3) 0.013(3)
C24 0.047(4) 0.037(3) 0.041(3) 0.015(3) 0.009(3) 0.007(3)
C25 0.038(3) 0.043(3) 0.045(4) 0.015(3) 0.010(3) 0.010(3)
C26 0.047(4) 0.040(3) 0.048(4) 0.012(3) 0.012(3) 0.007(3)
C27 0.049(4) 0.046(4) 0.054(4) 0.012(3) 0.008(3) 0.002(3)
C28 0.052(4) 0.062(4) 0.046(4) 0.003(3) 0.009(3) 0.004(3)
P2 0.0309(8) 0.0216(7) 0.0609(10) 0.0054(6) -0.0072(6) 0.0063(6)
F7 0.050(2) 0.0339(19) 0.066(3) 0.0078(16) -0.0063(18) 0.0050(15)
F8 0.048(2) 0.040(2) 0.083(3) -0.0069(19) -0.0040(19) 0.0169(17)
F9 0.067(3) 0.065(3) 0.056(2) 0.004(2) 0.002(2) 0.020(2)
F10 0.082(3) 0.057(3) 0.063(3) 0.019(2) 0.008(2) 0.008(2)
F11 0.046(2) 0.0358(19) 0.084(3) 0.0043(18) 0.0082(19) 0.0127(16)
F12 0.047(2) 0.034(2) 0.097(3) -0.0066(19) -0.013(2) 0.0099(16)
O3 0.047(2) 0.0227(19) 0.056(3) 0.0109(18) 0.017(2) 0.0069(17)
O4 0.047(2) 0.0216(19) 0.046(2) 0.0102(16) 0.0144(19) 0.0109(17)

loop_
_atom_type_symbol
_atom_type_description
_atom_type_scat_dispersion_real
_atom_type_scat_dispersion_imag
_atom_type_scat_source
C C 0.0181 0.0091 'International Tables Vol C Tables 4.2.6.8 and 6.1.1.4'
H H 0.0000 0.0000 'International Tables Vol C Tables 4.2.6.8 and 6.1.1.4'
F F 0.0727 0.0534 'International Tables Vol C Tables 4.2.6.8 and 6.1.1.4'
N N 0.0311 0.0180 'International Tables Vol C Tables 4.2.6.8 and 6.1.1.4'
O O 0.0492 0.0322 'International Tables Vol C Tables 4.2.6.8 and 6.1.1.4'
P P 0.2955 0.4335 'International Tables Vol C Tables 4.2.6.8 and 6.1.1.4'

loop_
_exptl_crystal_face_index_h
_exptl_crystal_face_index_k
_exptl_crystal_face_index_l
_exptl_crystal_face_perp_dist
_exptl_oxdiff_crystal_face_indexfrac_h
_exptl_oxdiff_crystal_face_indexfrac_k
_exptl_oxdiff_crystal_face_indexfrac_l
_exptl_oxdiff_crystal_face_x
_exptl_oxdiff_crystal_face_y
_exptl_oxdiff_crystal_face_z
-1 5 -3 0.0913 -1.0030 4.9958 -3.0008 0.4550 -0.6624 -0.0570
1 -5 3 0.0913 1.0030 -4.9958 3.0008 -0.4550 0.6624 0.0570
5 1 -2 0.0525 5.0017 1.0018 -2.0000 -0.0208 -0.0378 -0.8714
-5 -1 2 0.0525 -5.0017 -1.0018 2.0000 0.0208 0.0378 0.8714
0 1 5 0.0100 -0.0007 1.0008 5.0019 -0.3409 -0.2911 -0.0298
0 -1 -5 0.0100 0.0007 -1.0008 -5.0019 0.3409 0.2911 0.0298
5 3 -4 0.0597 5.0007 3.0002 -4.0006 0.2050 -0.2757 -0.9621
1 0 0 0.0462 1.0004 0.0006 0.0001 -0.0419 0.0105 -0.1647
1 -1 0 0.0673 1.0010 -0.9989 0.0001 -0.0791 0.1581 -0.1219
2 -3 5 0.0719 2.0023 -2.9958 5.0018 -0.5737 0.3203 -0.1881

loop_
_geom_angle_atom_site_label_1
_geom_angle_atom_site_label_2
_geom_angle_atom_site_label_3
_geom_angle
_geom_angle_site_symmetry_1
_geom_angle_site_symmetry_3
_geom_angle_publ_flag
F1 P1 F2 89.1(3) . . ?
F1 P1 F3 89.4(2) . . ?
F1 P1 F5 90.5(2) . . ?
F1 P1 F6 179.3(3) . . ?
F2 P1 F3 89.4(3) . . ?
F4 P1 F1 91.1(4) . . ?
F4 P1 F2 179.3(3) . . ?
F4 P1 F3 89.9(3) . . ?
F4 P1 F5 91.7(3) . . ?
F4 P1 F6 89.3(4) . . ?
F5 P1 F2 89.0(3) . . ?
F5 P1 F3 178.4(3) . . ?
F6 P1 F2 90.5(4) . . ?
F6 P1 F3 91.2(2) . . ?
F6 P1 F5 89.0(2) . . ?
N1 C1 C2 104.7(4) . . ?
O1 C1 N1 123.5(5) . . ?
O1 C1 C2 131.8(5) . . ?
C1 N1 H1 128(5) . . ?
C1 N1 C4 111.2(4) . . ?
C4 N1 H1 121(5) . . ?
C16 N2 H2 114(5) . . ?
C17 N2 H2 133(5) . . ?
C17 N2 C16 112.3(4) . . ?
C3 C2 C1 107.2(5) . . ?
C17 C2 C1 143.6(5) . . ?
C17 C2 C3 109.1(5) . . ?
C7 N3 C10 119.6(5) . . ?
C8 N3 C7 119.6(5) . . ?
C8 N3 C10 120.7(5) . . ?
C2 C3 C16 107.5(5) . . ?
C4 C3 C2 109.3(5) . . ?
C4 C3 C16 143.1(5) . . ?
C20 N4 C23 120.8(5) . . ?
C21 N4 C20 119.8(5) . . ?
C21 N4 C23 119.3(5) . . ?
N1 C4 C5 121.4(5) . . ?
C3 C4 N1 107.6(5) . . ?
C3 C4 C5 131.0(5) . . ?
C6 C5 C4 118.9(5) . . ?
C9 C5 C4 123.4(5) . . ?
C9 C5 C6 117.7(5) . . ?
C5 C6 H6 120.1 . . ?
C7 C6 C5 119.7(5) . . ?
C7 C6 H6 120.1 . . ?
N3 C7 C6 121.5(5) . . ?
N3 C7 H7 119.3 . . ?
C6 C7 H7 119.3 . . ?
N3 C8 H8 119.5 . . ?
N3 C8 C9 121.0(5) . . ?
C9 C8 H8 119.5 . . ?
C5 C9 H9 119.8 . . ?
C8 C9 C5 120.4(5) . . ?
C8 C9 H9 119.8 . . ?
N3 C10 H10A 109.2 . . ?
N3 C10 H10B 109.2 . . ?
N3 C10 C11 112.1(5) . . ?
H10A C10 H10B 107.9 . . ?
C11 C10 H10A 109.2 . . ?
C11 C10 H10B 109.2 . . ?
C10 C11 H11A 108.9 . . ?
C10 C11 H11B 108.9 . . ?
C10 C11 C12 113.3(5) . . ?
H11A C11 H11B 107.7 . . ?
C12 C11 H11A 108.9 . . ?
C12 C11 H11B 108.9 . . ?
C11 C12 H12A 109.2 . . ?
C11 C12 H12B 109.2 . . ?
C11 C12 C13 112.0(5) . . ?
H12A C12 H12B 107.9 . . ?
C13 C12 H12A 109.2 . . ?
C13 C12 H12B 109.2 . . ?
C12 C13 H13A 109.1 . . ?
C12 C13 H13B 109.1 . . ?
H13A C13 H13B 107.9 . . ?
C14 C13 C12 112.3(5) . . ?
C14 C13 H13A 109.1 . . ?
C14 C13 H13B 109.1 . . ?
C13 C14 H14A 109.0 . . ?
C13 C14 H14B 109.0 . . ?
C13 C14 C15 113.1(6) . . ?
H14A C14 H14B 107.8 . . ?
C15 C14 H14A 109.0 . . ?
C15 C14 H14B 109.0 . . ?
C14 C15 H15A 109.5 . . ?
C14 C15 H15B 109.5 . . ?
C14 C15 H15C 109.5 . . ?
H15A C15 H15B 109.5 . . ?
H15A C15 H15C 109.5 . . ?
H15B C15 H15C 109.5 . . ?
O2 C16 N2 124.2(5) . . ?
O2 C16 C3 132.1(5) . . ?
N2 C16 C3 103.7(4) . . ?
N2 C17 C18 122.1(5) . . ?
C2 C17 N2 107.4(5) . . ?
C2 C17 C18 130.4(5) . . ?
C19 C18 C17 121.9(5) . . ?
C19 C18 C22 118.5(5) . . ?
C22 C18 C17 119.5(5) . . ?
C18 C19 H19 120.1 . . ?
C20 C19 C18 119.7(5) . . ?
C20 C19 H19 120.1 . . ?
N4 C20 C19 120.5(5) . . ?
N4 C20 H20 119.7 . . ?
C19 C20 H20 119.7 . . ?
N4 C21 H21 119.0 . . ?
N4 C21 C22 122.0(5) . . ?
C22 C21 H21 119.0 . . ?
C18 C22 H22 120.4 . . ?
C21 C22 C18 119.2(5) . . ?
C21 C22 H22 120.4 . . ?
N4 C23 H23A 109.4 . . ?
N4 C23 H23B 109.4 . . ?
N4 C23 C24 111.0(5) . . ?
H23A C23 H23B 108.0 . . ?
C24 C23 H23A 109.4 . . ?
C24 C23 H23B 109.4 . . ?
C23 C24 H24A 108.6 . . ?
C23 C24 H24B 108.6 . . ?
C23 C24 C25 114.8(5) . . ?
H24A C24 H24B 107.6 . . ?
C25 C24 H24A 108.6 . . ?
C25 C24 H24B 108.6 . . ?
C24 C25 H25A 109.0 . . ?
C24 C25 H25B 109.0 . . ?
H25A C25 H25B 107.8 . . ?
C26 C25 C24 112.8(5) . . ?
C26 C25 H25A 109.0 . . ?
C26 C25 H25B 109.0 . . ?
C25 C26 H26A 108.9 . . ?
C25 C26 H26B 108.9 . . ?
C25 C26 C27 113.6(5) . . ?
H26A C26 H26B 107.7 . . ?
C27 C26 H26A 108.9 . . ?
C27 C26 H26B 108.9 . . ?
C26 C27 H27A 109.1 . . ?
C26 C27 H27B 109.1 . . ?
C26 C27 C28 112.4(6) . . ?
H27A C27 H27B 107.8 . . ?
C28 C27 H27A 109.1 . . ?
C28 C27 H27B 109.1 . . ?
C27 C28 H28A 109.5 . . ?
C27 C28 H28B 109.5 . . ?
C27 C28 H28C 109.5 . . ?
H28A C28 H28B 109.5 . . ?
H28A C28 H28C 109.5 . . ?
H28B C28 H28C 109.5 . . ?
F7 P2 F10 88.8(2) . . ?
F7 P2 F11 88.7(2) . . ?
F8 P2 F7 90.8(2) . . ?
F8 P2 F9 91.6(3) . . ?
F8 P2 F10 89.8(3) . . ?
F8 P2 F11 179.3(3) . . ?
F8 P2 F12 91.1(2) . . ?
F9 P2 F7 89.9(2) . . ?
F9 P2 F10 178.2(3) . . ?
F9 P2 F11 89.0(2) . . ?
F10 P2 F11 89.7(3) . . ?
F12 P2 F7 177.8(3) . . ?
F12 P2 F9 91.2(3) . . ?
F12 P2 F10 90.0(3) . . ?
F12 P2 F11 89.4(2) . . ?
H3A O3 H3B 106(6) . . ?
H4A O4 H4B 103(3) . . ?

loop_
_geom_bond_atom_site_label_1
_geom_bond_atom_site_label_2
_geom_bond_distance
_geom_bond_site_symmetry_2
_geom_bond_publ_flag
P1 F1 1.577(4) . ?
P1 F2 1.587(6) . ?
P1 F3 1.601(4) . ?
P1 F4 1.575(6) . ?
P1 F5 1.584(4) . ?
P1 F6 1.580(4) . ?
C1 N1 1.388(8) . ?
C1 O1 1.245(7) . ?
C1 C2 1.459(7) . ?
N1 H1 0.88(2) . ?
N1 C4 1.405(7) . ?
O2 C16 1.229(7) . ?
N2 H2 0.88(2) . ?
N2 C16 1.395(8) . ?
N2 C17 1.394(7) . ?
C2 C3 1.421(8) . ?
C2 C17 1.375(8) . ?
N3 C7 1.349(8) . ?
N3 C8 1.348(8) . ?
N3 C10 1.481(8) . ?
C3 C4 1.360(8) . ?
C3 C16 1.474(7) . ?
N4 C20 1.351(7) . ?
N4 C21 1.350(8) . ?
N4 C23 1.490(8) . ?
C4 C5 1.457(8) . ?
C5 C6 1.400(8) . ?
C5 C9 1.382(8) . ?
C6 H6 0.9500 . ?
C6 C7 1.360(9) . ?
C7 H7 0.9500 . ?
C8 H8 0.9500 . ?
C8 C9 1.366(9) . ?
C9 H9 0.9500 . ?
C10 H10A 0.9900 . ?
C10 H10B 0.9900 . ?
C10 C11 1.519(9) . ?
C11 H11A 0.9900 . ?
C11 H11B 0.9900 . ?
C11 C12 1.521(9) . ?
C12 H12A 0.9900 . ?
C12 H12B 0.9900 . ?
C12 C13 1.531(9) . ?
C13 H13A 0.9900 . ?
C13 H13B 0.9900 . ?
C13 C14 1.522(9) . ?
C14 H14A 0.9900 . ?
C14 H14B 0.9900 . ?
C14 C15 1.533(11) . ?
C15 H15A 0.9800 . ?
C15 H15B 0.9800 . ?
C15 H15C 0.9800 . ?
C17 C18 1.455(8) . ?
C18 C19 1.386(8) . ?
C18 C22 1.403(8) . ?
C19 H19 0.9500 . ?
C19 C20 1.385(9) . ?
C20 H20 0.9500 . ?
C21 H21 0.9500 . ?
C21 C22 1.358(9) . ?
C22 H22 0.9500 . ?
C23 H23A 0.9900 . ?
C23 H23B 0.9900 . ?
C23 C24 1.521(9) . ?
C24 H24A 0.9900 . ?
C24 H24B 0.9900 . ?
C24 C25 1.522(9) . ?
C25 H25A 0.9900 . ?
C25 H25B 0.9900 . ?
C25 C26 1.511(9) . ?
C26 H26A 0.9900 . ?
C26 H26B 0.9900 . ?
C26 C27 1.523(9) . ?
C27 H27A 0.9900 . ?
C27 H27B 0.9900 . ?
C27 C28 1.528(10) . ?
C28 H28A 0.9800 . ?
C28 H28B 0.9800 . ?
C28 H28C 0.9800 . ?
P2 F7 1.599(4) . ?
P2 F8 1.572(4) . ?
P2 F9 1.582(5) . ?
P2 F10 1.616(5) . ?
P2 F11 1.617(4) . ?
P2 F12 1.581(4) . ?
O3 H3A 0.85(2) . ?
O3 H3B 0.79(7) . ?
O4 H4A 0.85(2) . ?
O4 H4B 0.84(2) . ?

loop_
_geom_hbond_atom_site_label_D
_geom_hbond_atom_site_label_H
_geom_hbond_atom_site_label_A
_geom_hbond_distance_DH
_geom_hbond_distance_HA
_geom_hbond_distance_DA
_geom_hbond_angle_DHA
_geom_hbond_site_symmetry_A
_geom_hbond_publ_flag
N1 H1 O3 0.88(2) 2.00(3) 2.853(6) 164(7) . yes
N2 H2 O4 0.88(2) 1.98(2) 2.858(6) 175(7) . yes
O3 H3B O2 0.79(7) 2.12(8) 2.871(5) 158(7) 1_545 yes
O4 H4A O1 0.85(2) 2.00(2) 2.839(5) 174(7) 1_565 yes
O4 H4B F2 0.84(2) 2.09(4) 2.866(7) 152(7) 2_567 yes

loop_
_geom_torsion_atom_site_label_1
_geom_torsion_atom_site_label_2
_geom_torsion_atom_site_label_3
_geom_torsion_atom_site_label_4
_geom_torsion
_geom_torsion_site_symmetry_1
_geom_torsion_site_symmetry_2
_geom_torsion_site_symmetry_3
_geom_torsion_site_symmetry_4
_geom_torsion_publ_flag
C1 N1 C4 C3 -1.2(6) . . . . ?
C1 N1 C4 C5 178.9(5) . . . . ?
C1 C2 C3 C4 -1.8(6) . . . . ?
C1 C2 C3 C16 -178.3(4) . . . . ?
C1 C2 C17 N2 176.4(7) . . . . ?
C1 C2 C17 C18 0.8(12) . . . . ?
N1 C1 C2 C3 1.0(6) . . . . ?
N1 C1 C2 C17 -174.2(7) . . . . ?
N1 C4 C5 C6 174.2(5) . . . . ?
N1 C4 C5 C9 -6.1(8) . . . . ?
O1 C1 N1 C4 179.7(5) . . . . ?
O1 C1 C2 C3 -178.6(6) . . . . ?
O1 C1 C2 C17 6.2(12) . . . . ?
N2 C17 C18 C19 3.2(8) . . . . ?
N2 C17 C18 C22 -172.7(5) . . . . ?
C2 C1 N1 C4 0.0(6) . . . . ?
C2 C3 C4 N1 1.8(6) . . . . ?
C2 C3 C4 C5 -178.3(5) . . . . ?
C2 C3 C16 O2 -178.7(6) . . . . ?
C2 C3 C16 N2 0.9(6) . . . . ?
C2 C17 C18 C19 178.2(6) . . . . ?
C2 C17 C18 C22 2.3(9) . . . . ?
N3 C8 C9 C5 0.3(9) . . . . ?
N3 C10 C11 C12 -67.1(6) . . . . ?
C3 C2 C17 N2 1.2(6) . . . . ?
C3 C2 C17 C18 -174.3(5) . . . . ?
C3 C4 C5 C6 -5.6(9) . . . . ?
C3 C4 C5 C9 174.1(6) . . . . ?
N4 C21 C22 C18 0.8(10) . . . . ?
N4 C23 C24 C25 68.4(7) . . . . ?
C4 C3 C16 O2 6.8(13) . . . . ?
C4 C3 C16 N2 -173.6(7) . . . . ?
C4 C5 C6 C7 -178.2(6) . . . . ?
C4 C5 C9 C8 178.6(6) . . . . ?
C5 C6 C7 N3 -1.3(10) . . . . ?
C6 C5 C9 C8 -1.7(9) . . . . ?
C7 N3 C8 C9 0.6(9) . . . . ?
C7 N3 C10 C11 -78.3(7) . . . . ?
C8 N3 C7 C6 -0.1(9) . . . . ?
C8 N3 C10 C11 100.3(6) . . . . ?
C9 C5 C6 C7 2.1(9) . . . . ?
C10 N3 C7 C6 178.5(6) . . . . ?
C10 N3 C8 C9 -178.0(6) . . . . ?
C10 C11 C12 C13 -178.9(5) . . . . ?
C11 C12 C13 C14 178.6(5) . . . . ?
C12 C13 C14 C15 176.3(6) . . . . ?
C16 N2 C17 C2 -0.6(6) . . . . ?
C16 N2 C17 C18 175.3(5) . . . . ?
C16 C3 C4 N1 176.3(7) . . . . ?
C16 C3 C4 C5 -3.9(12) . . . . ?
C17 N2 C16 O2 179.5(5) . . . . ?
C17 N2 C16 C3 -0.2(6) . . . . ?
C17 C2 C3 C4 175.2(5) . . . . ?
C17 C2 C3 C16 -1.3(6) . . . . ?
C17 C18 C19 C20 -173.0(5) . . . . ?
C17 C18 C22 C21 172.5(6) . . . . ?
C18 C19 C20 N4 0.2(9) . . . . ?
C19 C18 C22 C21 -3.5(9) . . . . ?
C20 N4 C21 C22 2.5(9) . . . . ?
C20 N4 C23 C24 -95.4(6) . . . . ?
C21 N4 C20 C19 -3.0(9) . . . . ?
C21 N4 C23 C24 81.5(7) . . . . ?
C22 C18 C19 C20 3.0(8) . . . . ?
C23 N4 C20 C19 173.9(5) . . . . ?
C23 N4 C21 C22 -174.5(6) . . . . ?
C23 C24 C25 C26 171.1(5) . . . . ?
C24 C25 C26 C27 -173.3(5) . . . . ?
C25 C26 C27 C28 178.1(6) . . . . ?
